data_7221075
loop_
_publ_author_name
'Schinzer, C.'
'Matar, S.F.'
'Heyd, F.'

_publ_section_title
;
 Zn3 In2 O6 - crystallographic and electronic structure
;
_journal_name_full 'Journal of Materials Chemistry'
_journal_page_first 1569
_journal_page_last 1573
_journal_volume 9
_journal_year 1999
_chemical_formula_sum 'In2 O6 Zn3'
_chemical_name_systematic 'Zn3 In2 O6'
_space_group_IT_number 166
_symmetry_space_group_name_Hall '-R 3 2"'
_symmetry_space_group_name_H-M 'R -3 m :H'
_cell_angle_alpha 90
_cell_angle_beta 90
_cell_angle_gamma 120
_cell_formula_units_Z 3
_cell_length_a 3.3534
_cell_length_b 3.3534
_cell_length_c 42.51
_cell_volume 413.992
_citation_journal_id_ASTM JMACEP
_cod_data_source_file Schinzer_JMACEP_1999_130.cif
_cod_data_source_block In2O6Zn3
_cod_original_cell_volume 413.9925
_cod_database_code 7221075

loop_
_symmetry_equiv_pos_as_xyz
x,y,z
-y,x-y,z
-x+y,-x,z
y,x,-z
-x,-x+y,-z
x-y,-y,-z
-x,-y,-z
y,-x+y,-z
x-y,x,-z
-y,-x,z
x,x-y,z
-x+y,y,z
x+2/3,y+1/3,z+1/3
-y+2/3,x-y+1/3,z+1/3
-x+y+2/3,-x+1/3,z+1/3
y+2/3,x+1/3,-z+1/3
-x+2/3,-x+y+1/3,-z+1/3
x-y+2/3,-y+1/3,-z+1/3
-x+2/3,-y+1/3,-z+1/3
y+2/3,-x+y+1/3,-z+1/3
x-y+2/3,x+1/3,-z+1/3
-y+2/3,-x+1/3,z+1/3
x+2/3,x-y+1/3,z+1/3
-x+y+2/3,y+1/3,z+1/3
x+1/3,y+2/3,z+2/3
-y+1/3,x-y+2/3,z+2/3
-x+y+1/3,-x+2/3,z+2/3
y+1/3,x+2/3,-z+2/3
-x+1/3,-x+y+2/3,-z+2/3
x-y+1/3,-y+2/3,-z+2/3
-x+1/3,-y+2/3,-z+2/3
y+1/3,-x+y+2/3,-z+2/3
x-y+1/3,x+2/3,-z+2/3
-y+1/3,-x+2/3,z+2/3
x+1/3,x-y+2/3,z+2/3
-x+y+1/3,y+2/3,z+2/3

loop_
_atom_site_label
_atom_site_type_symbol
_atom_site_fract_x
_atom_site_fract_y
_atom_site_fract_z
_atom_site_occupancy
_atom_site_U_iso_or_equiv
O2 O-2 0 0 0.085 1 0.0
Zn1 Zn+2 0.6667 0.3333 0.0727 0.75 0.0
In2 In+3 0.6667 0.3333 0.0727 0.25 0.0
In3 In+3 0 0 0.1353 0.25 0.0
In1 In+3 0 0 0 1 0.0
O3 O-2 0.6667 0.3333 0.14 1 0.0
Zn2 Zn+2 0 0 0.1353 0.75 0.0
O1 O-2 0.6667 0.3333 0.025 1 0.0
